data_7134669
loop_
_publ_author_name
'Xu, Ke'
'Zhao, Jiayi'
'Lin, Kejun'
'Zhu, Tingshun'

_publ_section_title
;
 Carbene-organocatalyzed enantioselective [5+5] annulation of dienols and
 dienals towards tetrahydroisochromen-1-ones.
;
_journal_issue 57
_journal_name_full 'Chemical communications (Cambridge, England)'
_journal_page_first 10602
_journal_page_last 10605
_journal_paper_doi 10.1039/d5cc02347e
_journal_volume 61
_journal_year 2025
_chemical_formula_moiety 'C31 H28 Br2 O5'
_chemical_formula_sum 'C31 H28 Br2 O5'
_chemical_formula_weight 640.35
_space_group_crystal_system monoclinic
_space_group_IT_number 14
_space_group_name_Hall '-P 2ybc'
_space_group_name_H-M_alt 'P 1 21/c 1'
_atom_sites_solution_hydrogens geom
_atom_sites_solution_primary dual
_audit_creation_date 2023-02-21
_audit_creation_method
;
Olex2 1.3
(compiled 2020.11.12 svn.r5f609507 for OlexSys, GUI svn.r6408)
;
_audit_update_record
;
2023-02-21 deposited with the CCDC.	2025-06-03 downloaded from the CCDC.
;
_cell_angle_alpha 90
_cell_angle_beta 101.1850(10)
_cell_angle_gamma 90
_cell_formula_units_Z 4
_cell_length_a 14.45320(10)
_cell_length_b 14.99130(10)
_cell_length_c 12.68540(10)
_cell_measurement_reflns_used 12134
_cell_measurement_temperature 99.98(10)
_cell_measurement_theta_max 74.0960
_cell_measurement_theta_min 3.5450
_cell_volume 2696.37(3)
_computing_cell_refinement 'CrysAlisPro 1.171.39.33c (Rigaku OD, 2017)'
_computing_data_collection 'CrysAlisPro 1.171.39.33c (Rigaku OD, 2017)'
_computing_data_reduction 'CrysAlisPro 1.171.39.33c (Rigaku OD, 2017)'
_computing_molecular_graphics 'Olex2 1.3 (Dolomanov et al., 2009)'
_computing_publication_material 'Olex2 1.3 (Dolomanov et al., 2009)'
_computing_structure_refinement 'SHELXL 2018/3 (Sheldrick, 2015)'
_computing_structure_solution 'SHELXT 2014/5 (Sheldrick, 2014)'
_diffrn_ambient_environment N~2~
_diffrn_ambient_temperature 99.98(10)
_diffrn_detector 'CCD plate'
_diffrn_measured_fraction_theta_full 0.999
_diffrn_measured_fraction_theta_max 0.967
_diffrn_measurement_details
;
List of Runs (angles in degrees, time in seconds):

  # Type    Start    End  Width  t~exp~   \w     \q     \k     \f   Frames
#--------------------------------------------------------------------------
  1  \w    -27.00  17.00   0.50    0.50    --    0.00 -38.00 -30.00   88
  2  \w    -31.00  -2.00   0.50    0.50    --    0.00 -82.00-120.00   58
  3  \w    -33.00  -2.00   0.50    0.50    --    0.00 -82.00 150.00   62
  4  \w    -28.00  29.00   0.50    0.50    --    0.00 -82.00 -90.00  114
  5  \w     71.00 102.00   0.50    0.50    --   95.80 -82.00 -30.00   62
  6  \w     56.00  87.00   0.50    0.50    --   95.80 -61.00 120.00   62
  7  \w     15.00  57.00   0.50    0.50    --   95.80 -30.00  60.00   84
  8  \w    136.00 185.00   0.50    0.50    --   95.80  30.00-120.00   98
  9  \w     89.00 167.00   0.50    0.50    --   95.80  45.00-150.00  156
 10  \w     79.00 117.00   0.50    0.50    --   95.80  30.00-120.00   76
 11  \w     73.00 161.00   0.50    0.50    --   95.80  15.00   0.00  176
 12  \w     34.00 127.00   0.50    0.50    --   95.80 -82.00  30.00  186
 13  \w     66.00 108.00   0.50    0.50    --   95.80 -30.00  60.00   84
 14  \w      8.00 116.00   0.50    0.50    --   95.80 -61.00  30.00  216
;
_diffrn_measurement_device 'four-circle diffractometer'
_diffrn_measurement_device_type 'XtaLAB AFC12 (RINC): Kappa single'
_diffrn_measurement_method '\w scans'
_diffrn_orient_matrix_type 'CrysAlisPro convention (1999,Acta A55,543-557)'
_diffrn_orient_matrix_UB_11 -0.0326126000
_diffrn_orient_matrix_UB_12 -0.0041642000
_diffrn_orient_matrix_UB_13 -0.1229703000
_diffrn_orient_matrix_UB_21 0.1032432000
_diffrn_orient_matrix_UB_22 -0.0100016000
_diffrn_orient_matrix_UB_23 -0.0130636000
_diffrn_orient_matrix_UB_31 -0.0086366000
_diffrn_orient_matrix_UB_32 -0.1022029000
_diffrn_orient_matrix_UB_33 0.0062857000
_diffrn_radiation_monochromator mirror
_diffrn_radiation_probe x-ray
_diffrn_radiation_type 'Cu K\a'
_diffrn_radiation_wavelength 1.54184
_diffrn_reflns_av_R_equivalents 0.0276
_diffrn_reflns_av_unetI/netI 0.0252
_diffrn_reflns_Laue_measured_fraction_full 0.999
_diffrn_reflns_Laue_measured_fraction_max 0.967
_diffrn_reflns_limit_h_max 17
_diffrn_reflns_limit_h_min -9
_diffrn_reflns_limit_k_max 12
_diffrn_reflns_limit_k_min -17
_diffrn_reflns_limit_l_max 15
_diffrn_reflns_limit_l_min -15
_diffrn_reflns_number 15346
_diffrn_reflns_point_group_measured_fraction_full 0.999
_diffrn_reflns_point_group_measured_fraction_max 0.967
_diffrn_reflns_theta_full 67.684
_diffrn_reflns_theta_max 74.502
_diffrn_reflns_theta_min 4.292
_diffrn_source 'Rotating-anode X-ray tube'
_diffrn_source_type 'Rigaku (Cu) X-ray Source'
_exptl_absorpt_coefficient_mu 4.143
_exptl_absorpt_correction_T_max 1.00000
_exptl_absorpt_correction_T_min 0.64870
_exptl_absorpt_correction_type multi-scan
_exptl_absorpt_process_details
;
CrysAlisPro 1.171.39.33c (Rigaku Oxford Diffraction, 2017)
Empirical absorption correction using spherical harmonics,
 implemented in SCALE3 ABSPACK scaling algorithm.
;
_exptl_crystal_colour 'clear light colourless'
_exptl_crystal_colour_lustre clear
_exptl_crystal_colour_modifier light
_exptl_crystal_colour_primary colourless
_exptl_crystal_density_diffrn 1.577
_exptl_crystal_description block
_exptl_crystal_F_000 1296
_exptl_crystal_size_max 0.18
_exptl_crystal_size_mid 0.15
_exptl_crystal_size_min 0.13
_refine_diff_density_max 0.829
_refine_diff_density_min -0.809
_refine_diff_density_rms 0.073
_refine_ls_extinction_method none
_refine_ls_goodness_of_fit_ref 1.070
_refine_ls_hydrogen_treatment constr
_refine_ls_matrix_type full
_refine_ls_number_parameters 347
_refine_ls_number_reflns 5330
_refine_ls_number_restraints 0
_refine_ls_restrained_S_all 1.070
_refine_ls_R_factor_all 0.0320
_refine_ls_R_factor_gt 0.0309
_refine_ls_shift/su_max 0.002
_refine_ls_shift/su_mean 0.000
_refine_ls_structure_factor_coef Fsqd
_refine_ls_weighting_details 'w=1/[\s^2^(Fo^2^)+(0.0478P)^2^+2.2895P] where P=(Fo^2^+2Fc^2^)/3'
_refine_ls_weighting_scheme calc
_refine_ls_wR_factor_gt 0.0853
_refine_ls_wR_factor_ref 0.0861
_reflns_Friedel_coverage 0.000
_reflns_number_gt 5130
_reflns_number_total 5330
_reflns_threshold_expression 'I > 2\s(I)'
_cod_data_source_file d5cc02347e2.cif
_cod_data_source_block tr16-fck39_collect
_cod_depositor_comments 'Adding full bibliography for 7134660--7134669.cif.'
_cod_database_code 7134669
_shelx_shelxl_version_number 2018/3
_chemical_oxdiff_formula 'C124 H116 Br8 N4 O16 '
_shelx_space_group_comment
;
The symmetry employed for this shelxl refinement is uniquely defined
by the following loop, which should always be used as a source of
symmetry information in preference to the above space-group names.
They are only intended as comments.
;
_shelx_estimated_absorpt_t_max 0.615
_shelx_estimated_absorpt_t_min 0.523
_reflns_odcompleteness_completeness 99.90
_reflns_odcompleteness_iscentric 1
_reflns_odcompleteness_theta 66.97
_olex2_refinement_description
;
1. Fixed Uiso
 At 1.2 times of:
  All C(H) groups
 At 1.5 times of:
  All C(H,H,H) groups, All O(H) groups
2.a Ternary CH refined with riding coordinates:
 C7(H7), C8(H8), C15(H15), C17(H17), C18(H18)
2.b Aromatic/amide H refined with riding coordinates:
 C2(H2), C3(H3), C4(H4A), C5(H5), C20(H20), C21(H21), C22(H22), C23(H23),
 C24(H24), C26(H26), C27(H27), C29(H29), C30(H30)
2.c Idealised Me refined as rotating group:
 C11(H11A,H11B,H11C), C13(H13A,H13B,H13C), C31(H31A,H31B,H31C)
2.d Idealised tetrahedral OH refined as rotating group:
 O4(H4)
;
_olex2_submission_special_instructions 'No special instructions were received'
_oxdiff_exptl_absorpt_empirical_details
;
Empirical correction (ABSPACK) includes:
- Absorption correction using spherical harmonics
- Frame scaling
;
_oxdiff_exptl_absorpt_empirical_full_max 1.636
_oxdiff_exptl_absorpt_empirical_full_min 0.599

loop_
_space_group_symop_operation_xyz
'x, y, z'
'-x, y+1/2, -z+1/2'
'-x, -y, -z'
'x, -y-1/2, z-1/2'

loop_
_atom_site_label
_atom_site_type_symbol
_atom_site_fract_x
_atom_site_fract_y
_atom_site_fract_z
_atom_site_U_iso_or_equiv
_atom_site_adp_type
_atom_site_occupancy
_atom_site_site_symmetry_order
_atom_site_calc_flag
_atom_site_refinement_flags_posn
_atom_site_refinement_flags_adp
_atom_site_refinement_flags_occupancy
_atom_site_disorder_assembly
_atom_site_disorder_group
Br1 Br 0.41191(2) 0.60138(2) 0.51353(2) 0.02993(9) Uani 1 1 d . . . . .
Br2 Br 0.38800(2) 0.28078(2) 0.58079(2) 0.02311(8) Uani 1 1 d . . . . .
O1 O 0.05751(11) 0.60878(11) 0.60095(12) 0.0269(3) Uani 1 1 d . . . . .
O2 O 0.20376(12) 0.44842(10) 0.36476(11) 0.0253(3) Uani 1 1 d . . . . .
O3 O 0.21959(12) 0.30342(11) 0.37033(12) 0.0272(3) Uani 1 1 d . . . . .
O4 O 0.12810(10) 0.30591(10) 0.67573(11) 0.0206(3) Uani 1 1 d . . . . .
H4 H 0.144189 0.271982 0.728819 0.031 Uiso 1 1 calc R U . . .
O5 O 0.11195(11) -0.05999(10) 0.43601(12) 0.0246(3) Uani 1 1 d . . . . .
C1 C 0.36114(15) 0.62631(15) 0.63896(17) 0.0231(4) Uani 1 1 d . . . . .
C2 C 0.38347(18) 0.70910(16) 0.6860(2) 0.0306(5) Uani 1 1 d . . . . .
H2 H 0.422138 0.749661 0.656554 0.037 Uiso 1 1 calc R U . . .
C3 C 0.34835(18) 0.73157(16) 0.7767(2) 0.0323(5) Uani 1 1 d . . . . .
H3 H 0.363179 0.787861 0.810116 0.039 Uiso 1 1 calc R U . . .
C4 C 0.29186(17) 0.67230(16) 0.81859(18) 0.0294(5) Uani 1 1 d . . . . .
H4A H 0.266856 0.688348 0.879902 0.035 Uiso 1 1 calc R U . . .
C5 C 0.27159(16) 0.58938(15) 0.77130(17) 0.0237(4) Uani 1 1 d . . . . .
H5 H 0.233203 0.548985 0.801397 0.028 Uiso 1 1 calc R U . . .
C6 C 0.30636(14) 0.56384(14) 0.68024(15) 0.0188(4) Uani 1 1 d . . . . .
C7 C 0.28549(14) 0.47142(13) 0.63296(15) 0.0171(4) Uani 1 1 d . . . . .
H7 H 0.325618 0.461587 0.578046 0.020 Uiso 1 1 calc R U . . .
C8 C 0.18069(14) 0.46181(14) 0.57672(16) 0.0180(4) Uani 1 1 d . . . . .
H8 H 0.140842 0.465785 0.632779 0.022 Uiso 1 1 calc R U . . .
C9 C 0.15320(14) 0.53706(14) 0.49780(16) 0.0206(4) Uani 1 1 d . . . . .
C10 C 0.11042(15) 0.61771(15) 0.53800(17) 0.0233(4) Uani 1 1 d . . . . .
C11 C 0.1351(2) 0.70998(17) 0.5052(2) 0.0403(6) Uani 1 1 d . . . . .
H11A H 0.081931 0.734654 0.453686 0.061 Uiso 1 1 calc R U . . .
H11B H 0.190772 0.706835 0.471846 0.061 Uiso 1 1 calc R U . . .
H11C H 0.148743 0.748435 0.568819 0.061 Uiso 1 1 calc R U . . .
C12 C 0.16706(15) 0.52743(15) 0.39762(17) 0.0230(4) Uani 1 1 d . . . . .
C13 C 0.14983(19) 0.59091(17) 0.30481(18) 0.0323(5) Uani 1 1 d . . . . .
H13A H 0.208252 0.623003 0.301427 0.048 Uiso 1 1 calc R U . . .
H13B H 0.100840 0.633696 0.314322 0.048 Uiso 1 1 calc R U . . .
H13C H 0.129111 0.557602 0.237926 0.048 Uiso 1 1 calc R U . . .
C14 C 0.19932(15) 0.36822(15) 0.41626(16) 0.0210(4) Uani 1 1 d . . . . .
C15 C 0.16229(14) 0.37108(14) 0.52018(15) 0.0188(4) Uani 1 1 d . . . . .
H15 H 0.092159 0.366892 0.497898 0.023 Uiso 1 1 calc R U . . .
C16 C 0.19072(14) 0.29265(14) 0.60052(16) 0.0182(4) Uani 1 1 d . . . . .
C17 C 0.29179(14) 0.30553(14) 0.66730(16) 0.0187(4) Uani 1 1 d . . . . .
H17 H 0.300521 0.260900 0.726992 0.022 Uiso 1 1 calc R U . . .
C18 C 0.30868(14) 0.39829(13) 0.71882(15) 0.0177(4) Uani 1 1 d . . . . .
H18 H 0.262128 0.405048 0.767207 0.021 Uiso 1 1 calc R U . . .
C19 C 0.40593(14) 0.40707(13) 0.78976(16) 0.0188(4) Uani 1 1 d . . . . .
C20 C 0.48346(15) 0.44079(14) 0.75226(16) 0.0205(4) Uani 1 1 d . . . . .
H20 H 0.476882 0.457608 0.678979 0.025 Uiso 1 1 calc R U . . .
C21 C 0.57019(15) 0.45001(15) 0.82107(17) 0.0239(4) Uani 1 1 d . . . . .
H21 H 0.622233 0.473974 0.794850 0.029 Uiso 1 1 calc R U . . .
C22 C 0.58132(16) 0.42435(16) 0.92820(17) 0.0251(4) Uani 1 1 d . . . . .
H22 H 0.640848 0.430279 0.975011 0.030 Uiso 1 1 calc R U . . .
C23 C 0.50488(16) 0.39008(15) 0.96612(17) 0.0257(5) Uani 1 1 d . . . . .
H23 H 0.512075 0.371965 1.039017 0.031 Uiso 1 1 calc R U . . .
C24 C 0.41749(15) 0.38218(14) 0.89735(17) 0.0221(4) Uani 1 1 d . . . . .
H24 H 0.365168 0.359539 0.924168 0.027 Uiso 1 1 calc R U . . .
C25 C 0.17168(14) 0.19965(14) 0.55170(16) 0.0196(4) Uani 1 1 d . . . . .
C26 C 0.09773(15) 0.18463(15) 0.46470(17) 0.0223(4) Uani 1 1 d . . . . .
H26 H 0.061392 0.233961 0.432994 0.027 Uiso 1 1 calc R U . . .
C27 C 0.07564(16) 0.09971(15) 0.42305(17) 0.0239(4) Uani 1 1 d . . . . .
H27 H 0.025990 0.091886 0.362646 0.029 Uiso 1 1 calc R U . . .
C28 C 0.12632(15) 0.02644(14) 0.46995(17) 0.0213(4) Uani 1 1 d . . . . .
C29 C 0.19810(15) 0.03979(15) 0.55935(17) 0.0229(4) Uani 1 1 d . . . . .
H29 H 0.232114 -0.009980 0.593385 0.028 Uiso 1 1 calc R U . . .
C30 C 0.22028(15) 0.12466(15) 0.59897(17) 0.0227(4) Uani 1 1 d . . . . .
H30 H 0.269676 0.132174 0.659703 0.027 Uiso 1 1 calc R U . . .
C31 C 0.03761(17) -0.07584(16) 0.34570(18) 0.0269(5) Uani 1 1 d . . . . .
H31A H 0.048672 -0.040493 0.284345 0.040 Uiso 1 1 calc R U . . .
H31B H -0.022810 -0.058550 0.363817 0.040 Uiso 1 1 calc R U . . .
H31C H 0.036026 -0.139335 0.327058 0.040 Uiso 1 1 calc R U . . .

loop_
_atom_site_aniso_label
_atom_site_aniso_U_11
_atom_site_aniso_U_22
_atom_site_aniso_U_33
_atom_site_aniso_U_23
_atom_site_aniso_U_13
_atom_site_aniso_U_12
Br1 0.03299(15) 0.03083(15) 0.02991(14) 0.00538(9) 0.01588(10) -0.00134(10)
Br2 0.01640(12) 0.02703(14) 0.02627(13) -0.00692(8) 0.00508(9) -0.00074(8)
O1 0.0216(7) 0.0326(9) 0.0261(8) 0.0026(6) 0.0033(6) 0.0057(6)
O2 0.0344(9) 0.0240(8) 0.0178(7) 0.0015(6) 0.0057(6) -0.0012(6)
O3 0.0339(9) 0.0265(8) 0.0217(7) -0.0026(6) 0.0068(6) -0.0008(7)
O4 0.0187(7) 0.0254(8) 0.0184(7) 0.0021(6) 0.0049(5) 0.0009(6)
O5 0.0238(8) 0.0225(8) 0.0264(7) -0.0035(6) 0.0026(6) -0.0014(6)
C1 0.0214(10) 0.0237(11) 0.0238(10) 0.0007(8) 0.0035(8) 0.0013(8)
C2 0.0301(12) 0.0209(11) 0.0390(13) 0.0010(9) 0.0022(10) -0.0029(9)
C3 0.0349(13) 0.0232(11) 0.0349(12) -0.0082(9) -0.0034(10) 0.0022(10)
C4 0.0318(12) 0.0320(13) 0.0227(10) -0.0053(9) 0.0006(9) 0.0082(10)
C5 0.0220(10) 0.0254(11) 0.0223(10) -0.0012(8) 0.0010(8) 0.0031(8)
C6 0.0158(9) 0.0222(10) 0.0173(9) 0.0012(8) 0.0004(7) 0.0022(8)
C7 0.0142(9) 0.0206(10) 0.0162(9) 0.0003(7) 0.0024(7) -0.0008(7)
C8 0.0138(9) 0.0213(10) 0.0185(9) 0.0003(8) 0.0019(7) 0.0002(7)
C9 0.0162(9) 0.0218(10) 0.0220(9) 0.0027(8) -0.0003(8) -0.0005(8)
C10 0.0192(10) 0.0263(11) 0.0224(10) 0.0042(8) -0.0012(8) 0.0040(8)
C11 0.0520(17) 0.0243(13) 0.0507(16) 0.0083(11) 0.0247(14) 0.0071(11)
C12 0.0219(10) 0.0235(11) 0.0215(10) 0.0021(8) -0.0011(8) -0.0015(8)
C13 0.0406(14) 0.0315(13) 0.0207(10) 0.0062(9) -0.0039(10) -0.0031(10)
C14 0.0196(10) 0.0245(11) 0.0173(9) 0.0000(8) -0.0006(8) -0.0035(8)
C15 0.0163(9) 0.0216(10) 0.0172(9) 0.0010(8) 0.0001(7) -0.0007(8)
C16 0.0134(9) 0.0234(11) 0.0177(9) 0.0013(8) 0.0027(7) -0.0005(7)
C17 0.0155(9) 0.0207(10) 0.0190(9) -0.0003(8) 0.0013(7) 0.0012(8)
C18 0.0157(9) 0.0212(10) 0.0155(9) 0.0005(7) 0.0018(7) -0.0001(8)
C19 0.0177(10) 0.0178(10) 0.0191(9) -0.0013(7) -0.0004(8) 0.0003(8)
C20 0.0198(10) 0.0218(10) 0.0193(9) 0.0017(8) 0.0027(8) 0.0011(8)
C21 0.0204(10) 0.0231(11) 0.0273(10) 0.0011(8) 0.0026(8) -0.0023(8)
C22 0.0205(10) 0.0279(11) 0.0237(10) 0.0009(9) -0.0034(8) -0.0019(9)
C23 0.0257(11) 0.0289(12) 0.0204(10) 0.0025(8) -0.0010(8) -0.0020(9)
C24 0.0222(10) 0.0230(11) 0.0203(10) 0.0013(8) 0.0018(8) -0.0017(8)
C25 0.0164(9) 0.0220(10) 0.0207(9) 0.0000(8) 0.0045(8) -0.0011(8)
C26 0.0215(10) 0.0232(11) 0.0205(9) 0.0031(8) 0.0000(8) -0.0008(8)
C27 0.0207(10) 0.0277(12) 0.0214(10) 0.0001(8) -0.0009(8) -0.0034(9)
C28 0.0196(10) 0.0226(11) 0.0232(10) -0.0021(8) 0.0077(8) -0.0030(8)
C29 0.0175(9) 0.0241(11) 0.0257(10) 0.0010(8) 0.0005(8) 0.0026(8)
C30 0.0169(9) 0.0259(11) 0.0234(10) 0.0016(8) -0.0007(8) 0.0002(8)
C31 0.0277(11) 0.0262(11) 0.0262(11) -0.0051(9) 0.0038(9) -0.0046(9)

loop_
_atom_type_symbol
_atom_type_description
_atom_type_scat_dispersion_real
_atom_type_scat_dispersion_imag
_atom_type_scat_source
C C 0.0181 0.0091 'International Tables Vol C Tables 4.2.6.8 and 6.1.1.4'
H H 0.0000 0.0000 'International Tables Vol C Tables 4.2.6.8 and 6.1.1.4'
Br Br -0.6763 1.2805 'International Tables Vol C Tables 4.2.6.8 and 6.1.1.4'
O O 0.0492 0.0322 'International Tables Vol C Tables 4.2.6.8 and 6.1.1.4'

loop_
_geom_angle_atom_site_label_1
_geom_angle_atom_site_label_2
_geom_angle_atom_site_label_3
_geom_angle
_geom_angle_site_symmetry_1
_geom_angle_site_symmetry_3
_geom_angle_publ_flag
C14 O2 C12 123.02(17) . . ?
C16 O4 H4 109.5 . . ?
C28 O5 C31 116.99(17) . . ?
C2 C1 Br1 115.94(18) . . ?
C2 C1 C6 122.8(2) . . ?
C6 C1 Br1 121.26(16) . . ?
C1 C2 H2 120.6 . . ?
C3 C2 C1 118.8(2) . . ?
C3 C2 H2 120.6 . . ?
C2 C3 H3 119.9 . . ?
C4 C3 C2 120.1(2) . . ?
C4 C3 H3 119.9 . . ?
C3 C4 H4A 120.0 . . ?
C3 C4 C5 120.1(2) . . ?
C5 C4 H4A 120.0 . . ?
C4 C5 H5 119.2 . . ?
C4 C5 C6 121.5(2) . . ?
C6 C5 H5 119.2 . . ?
C1 C6 C5 116.6(2) . . ?
C1 C6 C7 123.35(18) . . ?
C5 C6 C7 120.04(19) . . ?
C6 C7 H7 108.2 . . ?
C6 C7 C8 111.62(16) . . ?
C6 C7 C18 111.86(16) . . ?
C8 C7 H7 108.2 . . ?
C18 C7 H7 108.2 . . ?
C18 C7 C8 108.61(16) . . ?
C7 C8 H8 108.3 . . ?
C9 C8 C7 110.10(16) . . ?
C9 C8 H8 108.3 . . ?
C9 C8 C15 110.64(16) . . ?
C15 C8 C7 111.24(16) . . ?
C15 C8 H8 108.3 . . ?
C10 C9 C8 116.88(18) . . ?
C12 C9 C8 118.86(19) . . ?
C12 C9 C10 124.25(19) . . ?
O1 C10 C9 119.4(2) . . ?
O1 C10 C11 119.7(2) . . ?
C9 C10 C11 120.9(2) . . ?
C10 C11 H11A 109.5 . . ?
C10 C11 H11B 109.5 . . ?
C10 C11 H11C 109.5 . . ?
H11A C11 H11B 109.5 . . ?
H11A C11 H11C 109.5 . . ?
H11B C11 H11C 109.5 . . ?
O2 C12 C13 108.66(18) . . ?
C9 C12 O2 120.90(19) . . ?
C9 C12 C13 130.4(2) . . ?
C12 C13 H13A 109.5 . . ?
C12 C13 H13B 109.5 . . ?
C12 C13 H13C 109.5 . . ?
H13A C13 H13B 109.5 . . ?
H13A C13 H13C 109.5 . . ?
H13B C13 H13C 109.5 . . ?
O2 C14 C15 116.42(18) . . ?
O3 C14 O2 116.06(18) . . ?
O3 C14 C15 127.3(2) . . ?
C8 C15 H15 105.2 . . ?
C8 C15 C16 111.28(16) . . ?
C14 C15 C8 111.86(17) . . ?
C14 C15 H15 105.2 . . ?
C14 C15 C16 117.03(17) . . ?
C16 C15 H15 105.2 . . ?
O4 C16 C15 101.99(15) . . ?
O4 C16 C17 105.38(15) . . ?
O4 C16 C25 107.77(16) . . ?
C17 C16 C15 111.35(16) . . ?
C25 C16 C15 114.79(16) . . ?
C25 C16 C17 114.27(17) . . ?
Br2 C17 H17 107.3 . . ?
C16 C17 Br2 111.38(13) . . ?
C16 C17 H17 107.3 . . ?
C18 C17 Br2 109.70(14) . . ?
C18 C17 C16 113.58(16) . . ?
C18 C17 H17 107.3 . . ?
C7 C18 H18 106.4 . . ?
C17 C18 C7 110.47(16) . . ?
C17 C18 H18 106.4 . . ?
C19 C18 C7 114.04(16) . . ?
C19 C18 C17 112.50(16) . . ?
C19 C18 H18 106.4 . . ?
C20 C19 C18 122.77(18) . . ?
C24 C19 C18 118.55(18) . . ?
C24 C19 C20 118.66(19) . . ?
C19 C20 H20 119.7 . . ?
C21 C20 C19 120.59(19) . . ?
C21 C20 H20 119.7 . . ?
C20 C21 H21 119.8 . . ?
C20 C21 C22 120.4(2) . . ?
C22 C21 H21 119.8 . . ?
C21 C22 H22 120.3 . . ?
C23 C22 C21 119.5(2) . . ?
C23 C22 H22 120.3 . . ?
C22 C23 H23 120.0 . . ?
C22 C23 C24 120.1(2) . . ?
C24 C23 H23 120.0 . . ?
C19 C24 C23 120.8(2) . . ?
C19 C24 H24 119.6 . . ?
C23 C24 H24 119.6 . . ?
C26 C25 C16 121.12(19) . . ?
C30 C25 C16 121.58(18) . . ?
C30 C25 C26 116.9(2) . . ?
C25 C26 H26 119.0 . . ?
C27 C26 C25 122.1(2) . . ?
C27 C26 H26 119.0 . . ?
C26 C27 H27 120.1 . . ?
C28 C27 C26 119.9(2) . . ?
C28 C27 H27 120.1 . . ?
O5 C28 C27 125.38(19) . . ?
O5 C28 C29 115.80(19) . . ?
C27 C28 C29 118.8(2) . . ?
C28 C29 H29 119.6 . . ?
C30 C29 C28 120.7(2) . . ?
C30 C29 H29 119.6 . . ?
C25 C30 H30 119.3 . . ?
C29 C30 C25 121.49(19) . . ?
C29 C30 H30 119.3 . . ?
O5 C31 H31A 109.5 . . ?
O5 C31 H31B 109.5 . . ?
O5 C31 H31C 109.5 . . ?
H31A C31 H31B 109.5 . . ?
H31A C31 H31C 109.5 . . ?
H31B C31 H31C 109.5 . . ?

loop_
_geom_bond_atom_site_label_1
_geom_bond_atom_site_label_2
_geom_bond_distance
_geom_bond_site_symmetry_2
_geom_bond_publ_flag
Br1 C1 1.914(2) . ?
Br2 C17 1.967(2) . ?
O1 C10 1.215(3) . ?
O2 C12 1.394(3) . ?
O2 C14 1.376(3) . ?
O3 C14 1.198(3) . ?
O4 H4 0.8400 . ?
O4 C16 1.451(2) . ?
O5 C28 1.368(3) . ?
O5 C31 1.430(3) . ?
C1 C2 1.388(3) . ?
C1 C6 1.392(3) . ?
C2 H2 0.9500 . ?
C2 C3 1.386(4) . ?
C3 H3 0.9500 . ?
C3 C4 1.381(4) . ?
C4 H4A 0.9500 . ?
C4 C5 1.387(3) . ?
C5 H5 0.9500 . ?
C5 C6 1.400(3) . ?
C6 C7 1.517(3) . ?
C7 H7 1.0000 . ?
C7 C8 1.551(3) . ?
C7 C18 1.536(3) . ?
C8 H8 1.0000 . ?
C8 C9 1.509(3) . ?
C8 C15 1.537(3) . ?
C9 C10 1.492(3) . ?
C9 C12 1.332(3) . ?
C10 C11 1.507(3) . ?
C11 H11A 0.9800 . ?
C11 H11B 0.9800 . ?
C11 H11C 0.9800 . ?
C12 C13 1.497(3) . ?
C13 H13A 0.9800 . ?
C13 H13B 0.9800 . ?
C13 H13C 0.9800 . ?
C14 C15 1.517(3) . ?
C15 H15 1.0000 . ?
C15 C16 1.558(3) . ?
C16 C17 1.552(3) . ?
C16 C25 1.529(3) . ?
C17 H17 1.0000 . ?
C17 C18 1.536(3) . ?
C18 H18 1.0000 . ?
C18 C19 1.521(3) . ?
C19 C20 1.394(3) . ?
C19 C24 1.393(3) . ?
C20 H20 0.9500 . ?
C20 C21 1.388(3) . ?
C21 H21 0.9500 . ?
C21 C22 1.391(3) . ?
C22 H22 0.9500 . ?
C22 C23 1.386(3) . ?
C23 H23 0.9500 . ?
C23 C24 1.394(3) . ?
C24 H24 0.9500 . ?
C25 C26 1.398(3) . ?
C25 C30 1.398(3) . ?
C26 H26 0.9500 . ?
C26 C27 1.392(3) . ?
C27 H27 0.9500 . ?
C27 C28 1.389(3) . ?
C28 C29 1.395(3) . ?
C29 H29 0.9500 . ?
C29 C30 1.383(3) . ?
C30 H30 0.9500 . ?
C31 H31A 0.9800 . ?
C31 H31B 0.9800 . ?
C31 H31C 0.9800 . ?

loop_
_geom_torsion_atom_site_label_1
_geom_torsion_atom_site_label_2
_geom_torsion_atom_site_label_3
_geom_torsion_atom_site_label_4
_geom_torsion
_geom_torsion_site_symmetry_1
_geom_torsion_site_symmetry_2
_geom_torsion_site_symmetry_3
_geom_torsion_site_symmetry_4
_geom_torsion_publ_flag
Br1 C1 C2 C3 179.55(18) . . . . ?
Br1 C1 C6 C5 -179.07(15) . . . . ?
Br1 C1 C6 C7 2.2(3) . . . . ?
Br2 C17 C18 C7 70.23(17) . . . . ?
Br2 C17 C18 C19 -58.47(19) . . . . ?
O2 C14 C15 C8 -27.5(2) . . . . ?
O2 C14 C15 C16 -157.54(17) . . . . ?
O3 C14 C15 C8 157.6(2) . . . . ?
O3 C14 C15 C16 27.6(3) . . . . ?
O4 C16 C17 Br2 175.56(12) . . . . ?
O4 C16 C17 C18 -60.0(2) . . . . ?
O4 C16 C25 C26 83.3(2) . . . . ?
O4 C16 C25 C30 -89.6(2) . . . . ?
O5 C28 C29 C30 178.42(19) . . . . ?
C1 C2 C3 C4 -0.3(4) . . . . ?
C1 C6 C7 C8 -109.8(2) . . . . ?
C1 C6 C7 C18 128.3(2) . . . . ?
C2 C1 C6 C5 1.9(3) . . . . ?
C2 C1 C6 C7 -176.8(2) . . . . ?
C2 C3 C4 C5 1.3(4) . . . . ?
C3 C4 C5 C6 -0.7(3) . . . . ?
C4 C5 C6 C1 -0.8(3) . . . . ?
C4 C5 C6 C7 177.90(19) . . . . ?
C5 C6 C7 C8 71.6(2) . . . . ?
C5 C6 C7 C18 -50.4(2) . . . . ?
C6 C1 C2 C3 -1.3(3) . . . . ?
C6 C7 C8 C9 51.7(2) . . . . ?
C6 C7 C8 C15 174.77(16) . . . . ?
C6 C7 C18 C17 -176.96(16) . . . . ?
C6 C7 C18 C19 -49.1(2) . . . . ?
C7 C8 C9 C10 -93.1(2) . . . . ?
C7 C8 C9 C12 87.8(2) . . . . ?
C7 C8 C15 C14 -75.9(2) . . . . ?
C7 C8 C15 C16 57.1(2) . . . . ?
C7 C18 C19 C20 -33.3(3) . . . . ?
C7 C18 C19 C24 145.27(19) . . . . ?
C8 C7 C18 C17 59.4(2) . . . . ?
C8 C7 C18 C19 -172.74(16) . . . . ?
C8 C9 C10 O1 -36.9(3) . . . . ?
C8 C9 C10 C11 140.5(2) . . . . ?
C8 C9 C12 O2 1.8(3) . . . . ?
C8 C9 C12 C13 -177.8(2) . . . . ?
C8 C15 C16 O4 61.85(19) . . . . ?
C8 C15 C16 C17 -50.1(2) . . . . ?
C8 C15 C16 C25 178.07(16) . . . . ?
C9 C8 C15 C14 46.8(2) . . . . ?
C9 C8 C15 C16 179.76(16) . . . . ?
C10 C9 C12 O2 -177.21(19) . . . . ?
C10 C9 C12 C13 3.2(4) . . . . ?
C12 O2 C14 O3 168.46(19) . . . . ?
C12 O2 C14 C15 -7.0(3) . . . . ?
C12 C9 C10 O1 142.2(2) . . . . ?
C12 C9 C10 C11 -40.4(3) . . . . ?
C14 O2 C12 C9 21.9(3) . . . . ?
C14 O2 C12 C13 -158.46(19) . . . . ?
C14 C15 C16 O4 -167.81(16) . . . . ?
C14 C15 C16 C17 80.2(2) . . . . ?
C14 C15 C16 C25 -51.6(2) . . . . ?
C15 C8 C9 C10 143.58(18) . . . . ?
C15 C8 C9 C12 -35.5(3) . . . . ?
C15 C16 C17 Br2 -74.62(18) . . . . ?
C15 C16 C17 C18 49.8(2) . . . . ?
C15 C16 C25 C26 -29.6(3) . . . . ?
C15 C16 C25 C30 157.58(19) . . . . ?
C16 C17 C18 C7 -55.1(2) . . . . ?
C16 C17 C18 C19 176.17(16) . . . . ?
C16 C25 C26 C27 -176.1(2) . . . . ?
C16 C25 C30 C29 175.09(19) . . . . ?
C17 C16 C25 C26 -159.98(19) . . . . ?
C17 C16 C25 C30 27.2(3) . . . . ?
C17 C18 C19 C20 93.5(2) . . . . ?
C17 C18 C19 C24 -87.9(2) . . . . ?
C18 C7 C8 C9 175.54(16) . . . . ?
C18 C7 C8 C15 -61.4(2) . . . . ?
C18 C19 C20 C21 178.0(2) . . . . ?
C18 C19 C24 C23 -179.1(2) . . . . ?
C19 C20 C21 C22 1.0(3) . . . . ?
C20 C19 C24 C23 -0.5(3) . . . . ?
C20 C21 C22 C23 -0.5(3) . . . . ?
C21 C22 C23 C24 -0.5(4) . . . . ?
C22 C23 C24 C19 1.0(3) . . . . ?
C24 C19 C20 C21 -0.5(3) . . . . ?
C25 C16 C17 Br2 57.5(2) . . . . ?
C25 C16 C17 C18 -178.09(16) . . . . ?
C25 C26 C27 C28 1.6(3) . . . . ?
C26 C25 C30 C29 2.0(3) . . . . ?
C26 C27 C28 O5 -179.42(19) . . . . ?
C26 C27 C28 C29 0.8(3) . . . . ?
C27 C28 C29 C30 -1.7(3) . . . . ?
C28 C29 C30 C25 0.4(3) . . . . ?
C30 C25 C26 C27 -3.0(3) . . . . ?
C31 O5 C28 C27 -1.0(3) . . . . ?
C31 O5 C28 C29 178.87(18) . . . . ?
